data_1531213
loop_
_publ_author_name
'Comodi, P.'
'Montagnoli, M.'
'Boffa Ballaran, T.'
'Zanazzi, P.F.'

_publ_section_title
;
 Isothermal compression of staurolite: a single-crystal study
;
_journal_name_full 'American Mineralogist'
_journal_page_first 1164
_journal_page_last 1171
_journal_volume 87
_journal_year 2002
_chemical_formula_sum 'Al17.957 Co0.009 Cr0.004 Fe3.469 H3 Li0.114 Mg0.701 Mn0.034 O48 Si7.534 Ti0.07 Zn0.025'
_chemical_name_systematic
;
(Fe3.365 Zn0.025 Li0.114 Co0.009 Mn0.034) (Al2 Mg0.307) (Al15.491 Fe0.104 
Mg0.394 Cr0.004 Ti0.07) (Si7.534 Al0.466) O45 (O H)3
;
_space_group_IT_number 63
_symmetry_space_group_name_Hall '-C 2c 2c'
_symmetry_space_group_name_H-M 'C c m m'
_cell_angle_alpha 90
_cell_angle_beta 90
_cell_angle_gamma 90
_cell_formula_units_Z 1
_cell_length_a 7.886
_cell_length_b 16.659
_cell_length_c 5.671
_cell_volume 745.016
_citation_journal_id_ASTM AMMIAY
_cod_data_source_file Comodi_AMMIAY_2002_654.cif
_cod_data_source_block H3Al17.957Co0.009Cr0.004Fe3.469Li0.114Mg0.701Mn0.034O48Si7.534Ti0.07Zn0.025
_cod_original_cell_volume 745.0156
_cod_original_sg_symbol_Hall '-C 2c 2 (y,-x,z)'
_cod_original_formula_sum
;
H3 Al17.957 Co0.009 Cr0.004 Fe3.469 Li0.114 Mg0.701 Mn0.034 O48 Si7.534 Ti0.07 
Zn0.025
;
_cod_database_code 1531213

loop_
_symmetry_equiv_pos_as_xyz
x,y,z
-x,-y,z+1/2
-x,y,-z
x,-y,-z+1/2
-x,-y,-z
x,y,-z-1/2
x,-y,z
-x,y,z-1/2
x+1/2,y+1/2,z
-x+1/2,-y+1/2,z+1/2
-x+1/2,y+1/2,-z
x+1/2,-y+1/2,-z+1/2
-x+1/2,-y+1/2,-z
x+1/2,y+1/2,-z-1/2
x+1/2,-y+1/2,z
-x+1/2,y+1/2,z-1/2

loop_
_atom_site_label
_atom_site_type_symbol
_atom_site_fract_x
_atom_site_fract_y
_atom_site_fract_z
_atom_site_occupancy
_atom_site_U_iso_or_equiv
O2 O-2 0.255 0.1613 0.0153 1 0.0
Ti2 Ti+4 0.2633 0.4105 0.25 0.0044 0.0
Co2 Co+2 0.5 0 0 0.0001 0.0
Fe3 Fe+3 0.2633 0.4105 0.25 0.006 0.0
Si1 Si+4 0.13406 0.166 0.25 0.942 0.0
O4 O-2 0.0213 0.2492 0.25 1 0.0
Ti1 Ti+4 0.5 0.1752 0 0.0044 0.0
Zn1 Zn+2 0.3925 0 0.25 0.006 0.0
O3 O-2 0.0016 0.0891 0.25 1 0.0
Al4 Al+3 0 0 0 0.5 0.0
Fe4 Fe+2 0.5 0 0 0.038 0.0
Cr2 Cr+3 0.2633 0.4105 0.25 0.0002 0.0
Zn2 Zn+2 0.5 0 0 0.0003 0.0
Cr1 Cr+3 0.5 0.1752 0 0.0002 0.0
Al3 Al+3 0.2633 0.4105 0.25 0.968 0.0
Co1 Co+2 0.3925 0 0.25 0.002 0.0
Li2 Li+1 0.5 0 0 0.0013 0.0
Mn2 Mn+2 0.5 0 0 0.0004 0.0
O5 O-2 0.5268 0.1001 0.25 1 0.0
Mg2 Mg+2 0.2633 0.4105 0.25 0.0246 0.0
Mn1 Mn+2 0.3925 0 0.25 0.008 0.0
Al2 Al+3 0.5 0.1752 0 0.968 0.0
Fe1 Fe+2 0.3925 0 0.25 0.804 0.0
Fe2 Fe+3 0.5 0.1752 0 0.006 0.0
Al1 Al+3 0.13406 0.166 0.25 0.058 0.0
Mg3 Mg+2 0 0 0 0.0767 0.0
Mg1 Mg+2 0.5 0.1752 0 0.0246 0.0
Li1 Li+1 0.3925 0 0.25 0.027 0.0
O1 O-2 0.2349 0 0.9658 1 0.0
